data_7719983
loop_
_publ_author_name
'Baryshnikova, Svetlana V.'
'Shisterova, Polina'
'Arsenyev, Maxim V.'
'Meshcheryakova, Irina N.'
'Kolevatov, Dmitry S.'
'Yakushev, Ilya'
'Aysin, Rinat R.'
'Kocherova, Tatyana N.'
'Piskunov, Alexandr Vladimirovich'

_publ_section_title
;
 Antimony(V) complexes with a tetradentate ONNO redox-active ligands.
 Optical, electrochemical and photothermal properties
;
_journal_name_full 'Dalton Transactions'
_journal_paper_doi 10.1039/D5DT02666K
_journal_year 2026
_chemical_formula_moiety 'C52 H59 N2 O2 Sb, 0.5(C6 H14)'
_chemical_formula_sum 'C55 H66 N2 O2 Sb'
_chemical_formula_weight 908.84
_space_group_crystal_system tetragonal
_space_group_IT_number 114
_space_group_name_Hall 'P -4 2n'
_space_group_name_H-M_alt 'P -4 21 c'
_atom_sites_solution_hydrogens geom
_atom_sites_solution_primary direct
_atom_sites_solution_secondary difmap
_audit_creation_method SHELXL-2019/3
_audit_update_record
;
2025-06-29 deposited with the CCDC.	2025-12-04 downloaded from the CCDC.
;
_cell_angle_alpha 90
_cell_angle_beta 90
_cell_angle_gamma 90
_cell_formula_units_Z 8
_cell_length_a 22.677(3)
_cell_length_b 22.677(3)
_cell_length_c 18.449(4)
_cell_measurement_reflns_used 13874
_cell_measurement_temperature 100(2)
_cell_measurement_theta_max 27.315
_cell_measurement_theta_min 1.900
_cell_volume 9487(3)
_computing_cell_refinement 'XDS (Kabsch, 2010)'
_computing_data_collection 'Marccd (Doyle, 2011)'
_computing_data_reduction 'XDS (Kabsch, 2010)'
_computing_publication_material 'Bruker SHELXTL'
_computing_structure_refinement 'SHELXL-2019/2 (Sheldrick, 2019)'
_computing_structure_solution 'SHELXT-2014/5 (Sheldrick, 2014)'
_diffrn_ambient_temperature 100(2)
_diffrn_measured_fraction_theta_full 0.993
_diffrn_measured_fraction_theta_max 0.992
_diffrn_measurement_device_type 'Rayonix SX165 CCD'
_diffrn_measurement_method \f
_diffrn_radiation_type synchrotron
_diffrn_radiation_wavelength 0.75172
_diffrn_reflns_av_R_equivalents 0.0945
_diffrn_reflns_av_unetI/netI 0.0670
_diffrn_reflns_Laue_measured_fraction_full 0.993
_diffrn_reflns_Laue_measured_fraction_max 0.992
_diffrn_reflns_limit_h_max 27
_diffrn_reflns_limit_h_min -27
_diffrn_reflns_limit_k_max 27
_diffrn_reflns_limit_k_min -22
_diffrn_reflns_limit_l_max 22
_diffrn_reflns_limit_l_min -15
_diffrn_reflns_number 43275
_diffrn_reflns_point_group_measured_fraction_full 0.994
_diffrn_reflns_point_group_measured_fraction_max 0.993
_diffrn_reflns_theta_full 26.810
_diffrn_reflns_theta_max 27.315
_diffrn_reflns_theta_min 1.900
_exptl_absorpt_coefficient_mu 0.719
_exptl_absorpt_correction_T_max 1.000
_exptl_absorpt_correction_T_min 0.001
_exptl_absorpt_correction_type empirical
_exptl_absorpt_process_details 'XDS (Kabsch, 2010)'
_exptl_crystal_colour black
_exptl_crystal_density_diffrn 1.273
_exptl_crystal_density_meas ?
_exptl_crystal_description plate
_exptl_crystal_F_000 3816
_exptl_crystal_size_max 0.180
_exptl_crystal_size_mid 0.060
_exptl_crystal_size_min 0.050
_refine_diff_density_max 0.468
_refine_diff_density_min -1.130
_refine_diff_density_rms 0.076
_refine_ls_abs_structure_details
;
 Refined as an inversion twin.
;
_refine_ls_abs_structure_Flack 0.03(3)
_refine_ls_extinction_coef 0.00093(12)
_refine_ls_extinction_expression Fc^*^=kFc[1+0.001xFc^2^\l^3^/sin(2\q)]^-1/4^
_refine_ls_extinction_method 'SHELXL-2019/2 (Sheldrick 2019)'
_refine_ls_goodness_of_fit_ref 1.042
_refine_ls_hydrogen_treatment constr
_refine_ls_matrix_type full
_refine_ls_number_parameters 584
_refine_ls_number_reflns 8996
_refine_ls_number_restraints 67
_refine_ls_restrained_S_all 1.039
_refine_ls_R_factor_all 0.0668
_refine_ls_R_factor_gt 0.0424
_refine_ls_shift/su_max 0.000
_refine_ls_shift/su_mean 0.000
_refine_ls_structure_factor_coef Fsqd
_refine_ls_weighting_details 'w=1/[\s^2^(Fo^2^)+(0.0379P)^2^+8.0851P] where P=(Fo^2^+2Fc^2^)/3'
_refine_ls_weighting_scheme calc
_refine_ls_wR_factor_gt 0.0875
_refine_ls_wR_factor_ref 0.0961
_reflns_Friedel_coverage 0.842
_reflns_Friedel_fraction_full 0.995
_reflns_Friedel_fraction_max 0.994
_reflns_number_gt 7265
_reflns_number_total 8996
_reflns_threshold_expression 'I > 2\s(I)'
_cod_data_source_file d5dt02666k2.cif
_cod_data_source_block barysh23
_cod_depositor_comments
;
The following automatic conversions were performed:

data item '_exptl_crystal_density_meas' value 'not measured' was
changed to '?' -- the value is perceived as not measured.

Automatic conversion script
Id: cif_fix_values 8170 2020-07-09 18:12:32Z antanas 
;
_cod_database_code 7719983
_shelx_shelxl_version_number 2019/3
_shelx_space_group_comment
;
The symmetry employed for this shelxl refinement is uniquely defined
by the following loop, which should always be used as a source of
symmetry information in preference to the above space-group names.
They are only intended as comments.
;
_shelx_estimated_absorpt_t_min 0.882
_shelx_estimated_absorpt_t_max 0.965

loop_
_space_group_symop_operation_xyz
'x, y, z'
'-x, -y, z'
'y, -x, -z'
'-y, x, -z'
'-x+1/2, y+1/2, -z+1/2'
'x+1/2, -y+1/2, -z+1/2'
'-y+1/2, -x+1/2, z+1/2'
'y+1/2, x+1/2, z+1/2'

loop_
_atom_site_label
_atom_site_type_symbol
_atom_site_fract_x
_atom_site_fract_y
_atom_site_fract_z
_atom_site_U_iso_or_equiv
_atom_site_adp_type
_atom_site_occupancy
_atom_site_site_symmetry_order
_atom_site_calc_flag
_atom_site_refinement_flags_posn
_atom_site_refinement_flags_adp
_atom_site_refinement_flags_occupancy
_atom_site_disorder_assembly
_atom_site_disorder_group
Sb1 Sb 0.47424(2) 0.20133(2) 0.51637(3) 0.02307(12) Uani 1 1 d . . . . .
O1 O 0.5391(2) 0.1664(2) 0.5867(3) 0.0251(11) Uani 1 1 d . . . . .
O2 O 0.39227(19) 0.2306(2) 0.4729(3) 0.0262(11) Uani 1 1 d . . . . .
N1 N 0.5724(2) 0.1906(2) 0.4557(3) 0.0212(12) Uani 1 1 d . . . . .
N2 N 0.4865(2) 0.2483(3) 0.3929(3) 0.0240(13) Uani 1 1 d . . . . .
C1 C 0.5871(3) 0.1400(3) 0.5630(4) 0.0225(14) Uani 1 1 d . . . . .
C2 C 0.6215(3) 0.1034(3) 0.6101(4) 0.0220(14) Uani 1 1 d . . . . .
C3 C 0.6679(3) 0.0740(3) 0.5793(4) 0.0240(15) Uani 1 1 d . . . . .
H3 H 0.691598 0.050179 0.610161 0.029 Uiso 1 1 calc R U . . .
C4 C 0.6833(3) 0.0764(3) 0.5048(4) 0.0243(16) Uani 1 1 d . . . . .
C5 C 0.6524(3) 0.1153(3) 0.4625(4) 0.0217(14) Uani 1 1 d . . . . .
H5 H 0.662673 0.119610 0.412849 0.026 Uiso 1 1 calc R U . . .
C6 C 0.6063(3) 0.1489(3) 0.4909(4) 0.0236(15) Uani 1 1 d . . . . .
C7 C 0.6045(3) 0.0957(3) 0.6890(4) 0.0253(16) Uani 1 1 d . . . . .
C8 C 0.6034(4) 0.1551(3) 0.7281(4) 0.0321(17) Uani 1 1 d . . . . .
H8A H 0.643383 0.171578 0.729523 0.048 Uiso 1 1 calc R U . . .
H8B H 0.588912 0.149671 0.777652 0.048 Uiso 1 1 calc R U . . .
H8C H 0.577303 0.182305 0.702076 0.048 Uiso 1 1 calc R U . . .
C9 C 0.5437(3) 0.0655(4) 0.6945(4) 0.0336(18) Uani 1 1 d . . . . .
H9A H 0.513140 0.092589 0.677146 0.050 Uiso 1 1 calc R U . . .
H9B H 0.535811 0.055045 0.745104 0.050 Uiso 1 1 calc R U . . .
H9C H 0.543568 0.029726 0.664698 0.050 Uiso 1 1 calc R U . . .
C10 C 0.6493(3) 0.0563(3) 0.7302(4) 0.0320(17) Uani 1 1 d . . . . .
H10A H 0.648768 0.016437 0.709554 0.048 Uiso 1 1 calc R U . . .
H10B H 0.638432 0.054452 0.781523 0.048 Uiso 1 1 calc R U . . .
H10C H 0.688922 0.073023 0.725383 0.048 Uiso 1 1 calc R U . . .
C11 C 0.7327(3) 0.0359(3) 0.4777(5) 0.0282(15) Uani 1 1 d . . . . .
C12 C 0.7235(3) -0.0278(3) 0.5031(4) 0.0342(19) Uani 1 1 d . . . . .
H12A H 0.685695 -0.042519 0.484772 0.051 Uiso 1 1 calc R U . . .
H12B H 0.723393 -0.029075 0.556216 0.051 Uiso 1 1 calc R U . . .
H12C H 0.755539 -0.052623 0.484624 0.051 Uiso 1 1 calc R U . . .
C13 C 0.7918(3) 0.0583(3) 0.5063(5) 0.0354(18) Uani 1 1 d . . . . .
H13A H 0.823274 0.031238 0.491427 0.053 Uiso 1 1 calc R U . . .
H13B H 0.790458 0.060350 0.559375 0.053 Uiso 1 1 calc R U . . .
H13C H 0.799669 0.097628 0.486597 0.053 Uiso 1 1 calc R U . . .
C14 C 0.7348(3) 0.0346(3) 0.3948(4) 0.0300(16) Uani 1 1 d . . . . .
H14A H 0.763838 0.005327 0.378858 0.045 Uiso 1 1 calc R U . . .
H14B H 0.746086 0.073604 0.376587 0.045 Uiso 1 1 calc R U . . .
H14C H 0.695842 0.024052 0.375792 0.045 Uiso 1 1 calc R U . . .
C15 C 0.5877(3) 0.2245(3) 0.4014(4) 0.0245(15) Uani 1 1 d . . . . .
C16 C 0.6453(3) 0.2324(3) 0.3721(4) 0.0279(16) Uani 1 1 d . . . . .
H16 H 0.675509 0.205069 0.384180 0.033 Uiso 1 1 calc R U . . .
C17 C 0.6579(3) 0.2783(3) 0.3271(4) 0.0317(17) Uani 1 1 d . . . . .
H17 H 0.696769 0.282803 0.308803 0.038 Uiso 1 1 calc R U . . .
C18 C 0.6140(3) 0.3192(4) 0.3075(5) 0.038(2) Uani 1 1 d . . . . .
H18 H 0.624619 0.352409 0.278801 0.045 Uiso 1 1 calc R U . . .
C19 C 0.5568(3) 0.3125(3) 0.3285(4) 0.0316(17) Uani 1 1 d . . . . .
H19 H 0.527947 0.340547 0.314129 0.038 Uiso 1 1 calc R U . . .
C20 C 0.5402(3) 0.2626(3) 0.3727(4) 0.0269(16) Uani 1 1 d . . . . .
C21 C 0.4341(3) 0.2681(3) 0.3642(4) 0.0248(15) Uani 1 1 d . . . . .
C22 C 0.4259(3) 0.2927(3) 0.2951(4) 0.0251(15) Uani 1 1 d . . . . .
H22 H 0.459050 0.300282 0.265046 0.030 Uiso 1 1 calc R U . . .
C23 C 0.3699(3) 0.3060(3) 0.2706(4) 0.0260(15) Uani 1 1 d . . . . .
C24 C 0.3225(3) 0.2902(3) 0.3141(4) 0.0265(15) Uani 1 1 d . . . . .
H24 H 0.284036 0.299349 0.296934 0.032 Uiso 1 1 calc R U . . .
C25 C 0.3267(3) 0.2627(3) 0.3796(4) 0.0245(15) Uani 1 1 d . . . . .
C26 C 0.3845(3) 0.2524(3) 0.4082(4) 0.0240(15) Uani 1 1 d . . . . .
C27 C 0.3604(3) 0.3392(3) 0.1991(4) 0.0299(17) Uani 1 1 d . . . . .
C28 C 0.3498(4) 0.4039(3) 0.2181(5) 0.0380(19) Uani 1 1 d . . . . .
H28A H 0.343908 0.426556 0.173467 0.057 Uiso 1 1 calc R U . . .
H28B H 0.384081 0.419365 0.244234 0.057 Uiso 1 1 calc R U . . .
H28C H 0.314671 0.407152 0.248727 0.057 Uiso 1 1 calc R U . . .
C29 C 0.3069(4) 0.3151(3) 0.1581(4) 0.0368(18) Uani 1 1 d . . . . .
H29A H 0.271366 0.320434 0.187509 0.055 Uiso 1 1 calc R U . . .
H29B H 0.312737 0.273005 0.148269 0.055 Uiso 1 1 calc R U . . .
H29C H 0.302480 0.336340 0.112146 0.055 Uiso 1 1 calc R U . . .
C30 C 0.4149(4) 0.3356(4) 0.1495(5) 0.041(2) Uani 1 1 d . . . . .
H30A H 0.424785 0.294192 0.140623 0.061 Uiso 1 1 calc R U . . .
H30B H 0.448319 0.355261 0.173072 0.061 Uiso 1 1 calc R U . . .
H30C H 0.406357 0.355184 0.103328 0.061 Uiso 1 1 calc R U . . .
C31 C 0.2727(3) 0.2413(3) 0.4225(4) 0.0273(16) Uani 1 1 d . . . . .
C32 C 0.2152(3) 0.2561(4) 0.3830(5) 0.042(2) Uani 1 1 d . . . . .
H32A H 0.212089 0.298947 0.376888 0.063 Uiso 1 1 calc R U . . .
H32B H 0.181650 0.241852 0.411522 0.063 Uiso 1 1 calc R U . . .
H32C H 0.215069 0.237065 0.335348 0.063 Uiso 1 1 calc R U . . .
C33 C 0.2700(3) 0.2704(3) 0.4965(4) 0.035(2) Uani 1 1 d . . . . .
H33A H 0.304644 0.258906 0.524950 0.053 Uiso 1 1 calc R U . . .
H33B H 0.234132 0.257705 0.521732 0.053 Uiso 1 1 calc R U . . .
H33C H 0.269437 0.313344 0.490683 0.053 Uiso 1 1 calc R U . . .
C34 C 0.2756(3) 0.1743(3) 0.4326(4) 0.0305(17) Uani 1 1 d . . . . .
H34A H 0.275141 0.154993 0.385109 0.046 Uiso 1 1 calc R U . . .
H34B H 0.241524 0.161109 0.461007 0.046 Uiso 1 1 calc R U . . .
H34C H 0.312006 0.163870 0.458268 0.046 Uiso 1 1 calc R U . . .
C35 C 0.4592(3) 0.1188(3) 0.4627(4) 0.0258(16) Uani 1 1 d . . . . .
C36 C 0.4528(3) 0.1153(3) 0.3878(4) 0.0274(16) Uani 1 1 d . . . . .
H36 H 0.459403 0.148860 0.358102 0.033 Uiso 1 1 calc R U . . .
C37 C 0.4366(3) 0.0620(3) 0.3577(4) 0.0311(17) Uani 1 1 d . . . . .
H37 H 0.431849 0.059006 0.306707 0.037 Uiso 1 1 calc R U . . .
C38 C 0.4274(3) 0.0136(3) 0.4000(4) 0.0324(18) Uani 1 1 d . . . . .
H38 H 0.415934 -0.022595 0.378110 0.039 Uiso 1 1 calc R U . . .
C39 C 0.4344(3) 0.0165(3) 0.4736(4) 0.0273(16) Uani 1 1 d . . . . .
H39 H 0.427983 -0.017370 0.502908 0.033 Uiso 1 1 calc R U . . .
C40 C 0.4512(3) 0.0701(3) 0.5052(4) 0.0278(16) Uani 1 1 d . . . . .
H40 H 0.457040 0.072561 0.556134 0.033 Uiso 1 1 calc R U . . .
C41 C 0.4206(3) 0.1876(3) 0.6119(4) 0.0253(15) Uani 1 1 d . . . . .
C42 C 0.3722(3) 0.1513(3) 0.6114(4) 0.0307(17) Uani 1 1 d . . . . .
H42 H 0.359745 0.133879 0.567134 0.037 Uiso 1 1 calc R U . . .
C43 C 0.3411(3) 0.1397(3) 0.6745(4) 0.0329(18) Uani 1 1 d . . . . .
H43 H 0.307776 0.114338 0.673743 0.039 Uiso 1 1 calc R U . . .
C44 C 0.3595(3) 0.1655(4) 0.7390(5) 0.036(2) Uani 1 1 d . . . . .
H44 H 0.338796 0.157546 0.782613 0.043 Uiso 1 1 calc R U . . .
C45 C 0.4070(3) 0.2023(4) 0.7400(4) 0.0390(19) Uani 1 1 d . . . . .
H45 H 0.418957 0.220215 0.784181 0.047 Uiso 1 1 calc R U . . .
C46 C 0.4381(3) 0.2137(3) 0.6767(4) 0.0321(17) Uani 1 1 d . . . . .
H46 H 0.471279 0.239289 0.677595 0.039 Uiso 1 1 calc R U . . .
C47 C 0.5023(3) 0.2897(3) 0.5422(4) 0.0266(15) Uani 1 1 d . . . . .
C48 C 0.5596(3) 0.3016(3) 0.5621(4) 0.0309(16) Uani 1 1 d . . . . .
H48 H 0.588288 0.271061 0.562340 0.037 Uiso 1 1 calc R U . . .
C49 C 0.5750(3) 0.3588(3) 0.5818(5) 0.0368(19) Uani 1 1 d . . . . .
H49 H 0.614536 0.367654 0.594741 0.044 Uiso 1 1 calc R U . . .
C50 C 0.5331(4) 0.4022(3) 0.5825(5) 0.040(2) Uani 1 1 d . . . . .
H50 H 0.543677 0.441061 0.596799 0.049 Uiso 1 1 calc R U . . .
C51 C 0.4763(4) 0.3902(3) 0.5630(5) 0.0402(19) Uani 1 1 d . . . . .
H51 H 0.447659 0.420776 0.563568 0.048 Uiso 1 1 calc R U . . .
C52 C 0.4600(3) 0.3336(3) 0.5422(5) 0.0349(18) Uani 1 1 d . . . . .
H52 H 0.420558 0.325268 0.528227 0.042 Uiso 1 1 calc R U . . .
C1S C 0.4110(17) 0.3730(15) 0.873(3) 0.101(9) Uani 0.5 1 d D U P A -1
H1SA H 0.374804 0.361860 0.847220 0.151 Uiso 0.5 1 calc R U P A -1
H1SB H 0.401353 0.384945 0.922416 0.151 Uiso 0.5 1 calc R U P A -1
H1SC H 0.438006 0.339268 0.874018 0.151 Uiso 0.5 1 calc R U P A -1
C2S C 0.4408(12) 0.4249(12) 0.8328(18) 0.093(7) Uani 0.5 1 d D U P A -1
H2SA H 0.466798 0.409355 0.794165 0.112 Uiso 0.5 1 calc R U P A -1
H2SB H 0.410180 0.449681 0.809588 0.112 Uiso 0.5 1 calc R U P A -1
C3S C 0.4770(16) 0.4626(16) 0.8846(18) 0.100(7) Uani 0.5 1 d D U P A -1
H3SA H 0.507342 0.437865 0.908250 0.120 Uiso 0.5 1 calc R U P A -1
H3SB H 0.450941 0.478785 0.922792 0.120 Uiso 0.5 1 calc R U P A -1
C4S C 0.507(2) 0.5135(18) 0.8437(19) 0.112(9) Uani 0.5 1 d D U P A -1
H4SA H 0.476842 0.537430 0.818194 0.135 Uiso 0.5 1 calc R U P A -1
H4SB H 0.534603 0.497548 0.807108 0.135 Uiso 0.5 1 calc R U P A -1
C5S C 0.541(2) 0.5525(19) 0.899(2) 0.122(10) Uani 0.5 1 d D U P A -1
H5SA H 0.512197 0.566743 0.935165 0.147 Uiso 0.5 1 calc R U P A -1
H5SB H 0.569528 0.527069 0.924256 0.147 Uiso 0.5 1 calc R U P A -1
C6S C 0.574(2) 0.606(2) 0.869(3) 0.131(14) Uani 0.5 1 d D U P A -1
H6SA H 0.553247 0.621119 0.826252 0.197 Uiso 0.5 1 calc R U P A -1
H6SB H 0.614002 0.594001 0.855177 0.197 Uiso 0.5 1 calc R U P A -1
H6SC H 0.575907 0.636500 0.906197 0.197 Uiso 0.5 1 calc R U P A -1

loop_
_atom_site_aniso_label
_atom_site_aniso_U_11
_atom_site_aniso_U_22
_atom_site_aniso_U_33
_atom_site_aniso_U_23
_atom_site_aniso_U_13
_atom_site_aniso_U_12
Sb1 0.0244(2) 0.0284(2) 0.01635(18) -0.0001(2) 0.0000(2) 0.00008(16)
O1 0.025(3) 0.033(3) 0.018(3) -0.001(2) 0.0022(19) 0.000(2)
O2 0.029(2) 0.032(2) 0.018(3) 0.002(2) 0.000(2) 0.0007(19)
N1 0.023(3) 0.025(3) 0.016(3) 0.000(2) 0.000(2) -0.001(2)
N2 0.026(3) 0.033(3) 0.013(3) 0.004(2) 0.001(2) 0.003(2)
C1 0.028(4) 0.022(3) 0.017(3) -0.002(3) -0.001(3) -0.004(3)
C2 0.025(4) 0.026(4) 0.015(3) 0.002(3) -0.006(3) -0.003(3)
C3 0.027(4) 0.029(4) 0.016(4) 0.004(3) -0.003(3) -0.001(3)
C4 0.027(3) 0.024(3) 0.021(4) -0.002(3) 0.001(3) -0.005(2)
C5 0.025(3) 0.022(3) 0.018(4) -0.001(3) 0.000(3) -0.004(3)
C6 0.025(3) 0.027(3) 0.019(4) -0.001(3) -0.002(3) -0.004(2)
C7 0.027(4) 0.032(4) 0.017(4) 0.004(3) 0.001(3) -0.003(3)
C8 0.042(4) 0.038(4) 0.017(4) -0.003(3) 0.000(3) -0.004(3)
C9 0.035(4) 0.042(4) 0.024(4) 0.009(3) 0.000(3) -0.008(3)
C10 0.042(4) 0.037(4) 0.017(4) 0.007(3) -0.006(3) 0.000(3)
C11 0.027(3) 0.033(4) 0.025(4) 0.003(4) 0.005(3) -0.002(3)
C12 0.037(3) 0.028(3) 0.038(6) 0.003(3) 0.006(3) 0.005(3)
C13 0.030(4) 0.041(4) 0.035(5) 0.000(3) -0.004(3) 0.000(3)
C14 0.031(4) 0.034(4) 0.025(4) -0.007(3) 0.000(3) 0.003(3)
C15 0.028(4) 0.026(4) 0.019(4) 0.000(3) -0.001(3) -0.001(3)
C16 0.027(4) 0.035(4) 0.022(4) -0.001(3) -0.001(3) 0.000(3)
C17 0.029(4) 0.041(4) 0.026(4) 0.009(3) 0.001(3) -0.007(3)
C18 0.036(4) 0.042(5) 0.034(5) 0.016(4) 0.001(4) -0.007(3)
C19 0.036(4) 0.031(4) 0.028(4) 0.008(3) 0.000(3) -0.006(3)
C20 0.027(4) 0.033(4) 0.021(4) 0.001(3) 0.000(3) 0.003(3)
C21 0.029(4) 0.027(4) 0.018(4) 0.002(3) -0.003(3) 0.003(3)
C22 0.028(4) 0.027(4) 0.021(4) 0.002(3) -0.001(3) 0.000(3)
C23 0.031(4) 0.027(4) 0.020(4) 0.000(3) -0.006(3) 0.004(3)
C24 0.029(4) 0.025(4) 0.026(4) -0.001(3) -0.001(3) 0.001(3)
C25 0.024(4) 0.026(4) 0.024(4) -0.001(3) -0.005(3) 0.003(3)
C26 0.035(4) 0.017(3) 0.020(4) -0.004(3) 0.002(3) 0.002(3)
C27 0.035(4) 0.032(4) 0.023(4) 0.006(3) 0.002(3) 0.004(3)
C28 0.049(5) 0.033(4) 0.032(5) 0.006(3) -0.009(4) 0.001(3)
C29 0.047(5) 0.030(4) 0.033(4) 0.005(3) -0.010(4) 0.001(3)
C30 0.046(5) 0.049(5) 0.027(5) 0.008(4) 0.005(4) 0.006(4)
C31 0.026(4) 0.028(4) 0.028(4) -0.005(3) 0.000(3) 0.007(3)
C32 0.031(4) 0.053(5) 0.042(5) 0.011(4) -0.003(4) 0.003(4)
C33 0.041(4) 0.030(4) 0.035(6) -0.003(3) 0.010(3) 0.005(3)
C34 0.032(4) 0.033(4) 0.027(4) -0.004(3) 0.002(3) -0.001(3)
C35 0.022(3) 0.033(4) 0.023(4) -0.002(3) -0.001(3) -0.003(3)
C36 0.028(4) 0.036(4) 0.018(4) 0.002(3) 0.002(3) 0.000(3)
C37 0.035(4) 0.032(4) 0.027(4) -0.009(3) -0.003(3) 0.003(3)
C38 0.035(4) 0.035(4) 0.028(4) -0.009(3) 0.001(3) -0.005(3)
C39 0.029(3) 0.033(4) 0.020(4) 0.004(3) 0.005(3) -0.003(3)
C40 0.027(3) 0.035(4) 0.021(5) 0.005(3) 0.000(3) 0.000(3)
C41 0.024(4) 0.031(4) 0.020(4) -0.001(3) -0.001(3) 0.001(3)
C42 0.027(4) 0.037(4) 0.027(4) -0.002(3) -0.002(3) 0.007(3)
C43 0.028(4) 0.043(5) 0.028(5) 0.011(4) 0.009(3) -0.001(3)
C44 0.038(4) 0.049(5) 0.022(4) 0.008(4) 0.007(4) 0.007(4)
C45 0.036(4) 0.063(5) 0.018(4) -0.001(4) -0.001(3) 0.002(4)
C46 0.032(4) 0.041(5) 0.024(4) -0.007(3) 0.001(3) 0.001(3)
C47 0.031(3) 0.032(4) 0.017(3) 0.000(3) -0.001(3) 0.001(3)
C48 0.033(4) 0.037(4) 0.023(4) 0.002(3) 0.004(3) 0.004(3)
C49 0.031(4) 0.042(5) 0.037(5) -0.001(4) -0.009(4) -0.011(4)
C50 0.047(5) 0.031(4) 0.043(5) -0.006(4) -0.008(4) -0.003(4)
C51 0.042(4) 0.034(4) 0.045(5) -0.005(4) -0.011(4) 0.008(4)
C52 0.036(4) 0.035(4) 0.033(4) -0.004(3) -0.008(3) 0.006(3)
C1S 0.09(2) 0.104(19) 0.11(2) 0.004(17) -0.027(17) 0.053(14)
C2S 0.082(15) 0.105(17) 0.093(17) -0.012(13) -0.035(13) 0.045(12)
C3S 0.084(17) 0.116(17) 0.100(17) -0.022(13) -0.025(14) 0.042(12)
C4S 0.089(17) 0.13(2) 0.122(19) -0.012(14) -0.015(14) 0.037(14)
C5S 0.10(2) 0.13(2) 0.13(2) -0.006(17) -0.010(15) 0.016(14)
C6S 0.11(3) 0.14(3) 0.14(3) 0.00(2) 0.00(2) 0.02(2)

loop_
_atom_type_symbol
_atom_type_description
_atom_type_scat_dispersion_real
_atom_type_scat_dispersion_imag
_atom_type_scat_source
C C 0.0027 0.0018 'International Tables Vol C Tables 4.2.6.8 and 6.1.1.4'
H H 0.0000 0.0000 'International Tables Vol C Tables 4.2.6.8 and 6.1.1.4'
N N 0.0071 0.0037 'International Tables Vol C Tables 4.2.6.8 and 6.1.1.4'
O O 0.0124 0.0068 'International Tables Vol C Tables 4.2.6.8 and 6.1.1.4'
Sb Sb -0.4628 1.7160 'International Tables Vol C Tables 4.2.6.8 and 6.1.1.4'

loop_
_geom_angle_atom_site_label_1
_geom_angle_atom_site_label_2
_geom_angle_atom_site_label_3
_geom_angle
_geom_angle_site_symmetry_1
_geom_angle_site_symmetry_3
_geom_angle_publ_flag
O1 Sb1 O2 162.60(18) . . ?
O1 Sb1 C35 93.9(2) . . ?
O2 Sb1 C35 87.7(2) . . ?
O1 Sb1 C47 90.4(2) . . ?
O2 Sb1 C47 92.9(2) . . ?
C35 Sb1 C47 163.8(3) . . ?
O1 Sb1 C41 80.6(2) . . ?
O2 Sb1 C41 82.0(2) . . ?
C35 Sb1 C41 99.3(3) . . ?
C47 Sb1 C41 96.9(3) . . ?
O1 Sb1 N1 67.62(18) . . ?
O2 Sb1 N1 129.65(18) . . ?
C35 Sb1 N1 81.4(2) . . ?
C47 Sb1 N1 85.8(2) . . ?
C41 Sb1 N1 148.2(2) . . ?
O1 Sb1 N2 129.30(17) . . ?
O2 Sb1 N2 68.03(18) . . ?
C35 Sb1 N2 88.2(2) . . ?
C47 Sb1 N2 77.0(2) . . ?
C41 Sb1 N2 148.8(2) . . ?
N1 Sb1 N2 62.67(17) . . ?
C1 O1 Sb1 122.8(4) . . ?
C26 O2 Sb1 125.5(4) . . ?
C15 N1 C6 128.0(6) . . ?
C15 N1 Sb1 121.3(4) . . ?
C6 N1 Sb1 110.5(4) . . ?
C20 N2 C21 127.6(6) . . ?
C20 N2 Sb1 117.5(4) . . ?
C21 N2 Sb1 112.9(4) . . ?
O1 C1 C6 120.1(6) . . ?
O1 C1 C2 120.8(6) . . ?
C6 C1 C2 119.1(6) . . ?
C3 C2 C1 116.7(6) . . ?
C3 C2 C7 122.5(6) . . ?
C1 C2 C7 120.7(6) . . ?
C2 C3 C4 124.9(6) . . ?
C2 C3 H3 117.6 . . ?
C4 C3 H3 117.6 . . ?
C5 C4 C3 116.8(6) . . ?
C5 C4 C11 125.1(7) . . ?
C3 C4 C11 118.2(6) . . ?
C4 C5 C6 121.4(7) . . ?
C4 C5 H5 119.3 . . ?
C6 C5 H5 119.3 . . ?
N1 C6 C5 127.8(7) . . ?
N1 C6 C1 111.7(6) . . ?
C5 C6 C1 120.4(6) . . ?
C2 C7 C8 110.8(6) . . ?
C2 C7 C9 109.9(6) . . ?
C8 C7 C9 110.2(6) . . ?
C2 C7 C10 111.8(6) . . ?
C8 C7 C10 106.7(6) . . ?
C9 C7 C10 107.3(6) . . ?
C7 C8 H8A 109.5 . . ?
C7 C8 H8B 109.5 . . ?
H8A C8 H8B 109.5 . . ?
C7 C8 H8C 109.5 . . ?
H8A C8 H8C 109.5 . . ?
H8B C8 H8C 109.5 . . ?
C7 C9 H9A 109.5 . . ?
C7 C9 H9B 109.5 . . ?
H9A C9 H9B 109.5 . . ?
C7 C9 H9C 109.5 . . ?
H9A C9 H9C 109.5 . . ?
H9B C9 H9C 109.5 . . ?
C7 C10 H10A 109.5 . . ?
C7 C10 H10B 109.5 . . ?
H10A C10 H10B 109.5 . . ?
C7 C10 H10C 109.5 . . ?
H10A C10 H10C 109.5 . . ?
H10B C10 H10C 109.5 . . ?
C13 C11 C14 108.9(6) . . ?
C13 C11 C4 109.2(6) . . ?
C14 C11 C4 111.1(6) . . ?
C13 C11 C12 109.1(6) . . ?
C14 C11 C12 107.0(6) . . ?
C4 C11 C12 111.5(6) . . ?
C11 C12 H12A 109.5 . . ?
C11 C12 H12B 109.5 . . ?
H12A C12 H12B 109.5 . . ?
C11 C12 H12C 109.5 . . ?
H12A C12 H12C 109.5 . . ?
H12B C12 H12C 109.5 . . ?
C11 C13 H13A 109.5 . . ?
C11 C13 H13B 109.5 . . ?
H13A C13 H13B 109.5 . . ?
C11 C13 H13C 109.5 . . ?
H13A C13 H13C 109.5 . . ?
H13B C13 H13C 109.5 . . ?
C11 C14 H14A 109.5 . . ?
C11 C14 H14B 109.5 . . ?
H14A C14 H14B 109.5 . . ?
C11 C14 H14C 109.5 . . ?
H14A C14 H14C 109.5 . . ?
H14B C14 H14C 109.5 . . ?
N1 C15 C16 127.3(6) . . ?
N1 C15 C20 115.2(6) . . ?
C16 C15 C20 117.3(6) . . ?
C17 C16 C15 121.2(7) . . ?
C17 C16 H16 119.4 . . ?
C15 C16 H16 119.4 . . ?
C16 C17 C18 120.9(7) . . ?
C16 C17 H17 119.5 . . ?
C18 C17 H17 119.5 . . ?
C19 C18 C17 121.7(7) . . ?
C19 C18 H18 119.2 . . ?
C17 C18 H18 119.2 . . ?
C18 C19 C20 119.8(7) . . ?
C18 C19 H19 120.1 . . ?
C20 C19 H19 120.1 . . ?
N2 C20 C19 126.5(7) . . ?
N2 C20 C15 115.4(6) . . ?
C19 C20 C15 118.0(6) . . ?
N2 C21 C22 126.4(7) . . ?
N2 C21 C26 112.3(6) . . ?
C22 C21 C26 120.6(6) . . ?
C23 C22 C21 120.4(7) . . ?
C23 C22 H22 119.8 . . ?
C21 C22 H22 119.8 . . ?
C22 C23 C24 117.8(7) . . ?
C22 C23 C27 121.2(6) . . ?
C24 C23 C27 121.0(6) . . ?
C25 C24 C23 125.1(7) . . ?
C25 C24 H24 117.4 . . ?
C23 C24 H24 117.4 . . ?
C24 C25 C26 117.8(7) . . ?
C24 C25 C31 123.0(6) . . ?
C26 C25 C31 119.2(6) . . ?
O2 C26 C25 121.6(6) . . ?
O2 C26 C21 120.4(6) . . ?
C25 C26 C21 118.0(7) . . ?
C28 C27 C29 109.4(6) . . ?
C28 C27 C23 107.3(6) . . ?
C29 C27 C23 111.1(6) . . ?
C28 C27 C30 108.2(6) . . ?
C29 C27 C30 108.9(7) . . ?
C23 C27 C30 111.8(6) . . ?
C27 C28 H28A 109.5 . . ?
C27 C28 H28B 109.5 . . ?
H28A C28 H28B 109.5 . . ?
C27 C28 H28C 109.5 . . ?
H28A C28 H28C 109.5 . . ?
H28B C28 H28C 109.5 . . ?
C27 C29 H29A 109.5 . . ?
C27 C29 H29B 109.5 . . ?
H29A C29 H29B 109.5 . . ?
C27 C29 H29C 109.5 . . ?
H29A C29 H29C 109.5 . . ?
H29B C29 H29C 109.5 . . ?
C27 C30 H30A 109.5 . . ?
C27 C30 H30B 109.5 . . ?
H30A C30 H30B 109.5 . . ?
C27 C30 H30C 109.5 . . ?
H30A C30 H30C 109.5 . . ?
H30B C30 H30C 109.5 . . ?
C33 C31 C32 107.4(6) . . ?
C33 C31 C34 108.9(6) . . ?
C32 C31 C34 108.1(6) . . ?
C33 C31 C25 111.0(6) . . ?
C32 C31 C25 111.4(6) . . ?
C34 C31 C25 109.9(6) . . ?
C31 C32 H32A 109.5 . . ?
C31 C32 H32B 109.5 . . ?
H32A C32 H32B 109.5 . . ?
C31 C32 H32C 109.5 . . ?
H32A C32 H32C 109.5 . . ?
H32B C32 H32C 109.5 . . ?
C31 C33 H33A 109.5 . . ?
C31 C33 H33B 109.5 . . ?
H33A C33 H33B 109.5 . . ?
C31 C33 H33C 109.5 . . ?
H33A C33 H33C 109.5 . . ?
H33B C33 H33C 109.5 . . ?
C31 C34 H34A 109.5 . . ?
C31 C34 H34B 109.5 . . ?
H34A C34 H34B 109.5 . . ?
C31 C34 H34C 109.5 . . ?
H34A C34 H34C 109.5 . . ?
H34B C34 H34C 109.5 . . ?
C40 C35 C36 120.6(7) . . ?
C40 C35 Sb1 117.5(5) . . ?
C36 C35 Sb1 121.7(5) . . ?
C37 C36 C35 118.6(7) . . ?
C37 C36 H36 120.7 . . ?
C35 C36 H36 120.7 . . ?
C38 C37 C36 121.1(7) . . ?
C38 C37 H37 119.4 . . ?
C36 C37 H37 119.4 . . ?
C37 C38 C39 120.7(7) . . ?
C37 C38 H38 119.7 . . ?
C39 C38 H38 119.7 . . ?
C38 C39 C40 119.1(7) . . ?
C38 C39 H39 120.4 . . ?
C40 C39 H39 120.4 . . ?
C35 C40 C39 119.9(7) . . ?
C35 C40 H40 120.0 . . ?
C39 C40 H40 120.0 . . ?
C42 C41 C46 119.3(7) . . ?
C42 C41 Sb1 122.0(5) . . ?
C46 C41 Sb1 118.5(5) . . ?
C41 C42 C43 121.0(7) . . ?
C41 C42 H42 119.5 . . ?
C43 C42 H42 119.5 . . ?
C42 C43 C44 119.1(7) . . ?
C42 C43 H43 120.5 . . ?
C44 C43 H43 120.5 . . ?
C45 C44 C43 120.5(7) . . ?
C45 C44 H44 119.8 . . ?
C43 C44 H44 119.8 . . ?
C44 C45 C46 120.2(7) . . ?
C44 C45 H45 119.9 . . ?
C46 C45 H45 119.9 . . ?
C45 C46 C41 119.9(7) . . ?
C45 C46 H46 120.1 . . ?
C41 C46 H46 120.1 . . ?
C48 C47 C52 121.0(7) . . ?
C48 C47 Sb1 121.3(5) . . ?
C52 C47 Sb1 117.7(5) . . ?
C47 C48 C49 119.2(7) . . ?
C47 C48 H48 120.4 . . ?
C49 C48 H48 120.4 . . ?
C50 C49 C48 120.0(7) . . ?
C50 C49 H49 120.0 . . ?
C48 C49 H49 120.0 . . ?
C51 C50 C49 120.5(7) . . ?
C51 C50 H50 119.7 . . ?
C49 C50 H50 119.7 . . ?
C50 C51 C52 120.5(7) . . ?
C50 C51 H51 119.7 . . ?
C52 C51 H51 119.7 . . ?
C47 C52 C51 118.7(7) . . ?
C47 C52 H52 120.6 . . ?
C51 C52 H52 120.6 . . ?
C2S C1S H1SA 109.5 . . ?
C2S C1S H1SB 109.5 . . ?
H1SA C1S H1SB 109.5 . . ?
C2S C1S H1SC 109.5 . . ?
H1SA C1S H1SC 109.5 . . ?
H1SB C1S H1SC 109.5 . . ?
C3S C2S C1S 111(3) . . ?
C3S C2S H2SA 109.4 . . ?
C1S C2S H2SA 109.4 . . ?
C3S C2S H2SB 109.4 . . ?
C1S C2S H2SB 109.4 . . ?
H2SA C2S H2SB 108.0 . . ?
C2S C3S C4S 111(3) . . ?
C2S C3S H3SA 109.5 . . ?
C4S C3S H3SA 109.5 . . ?
C2S C3S H3SB 109.5 . . ?
C4S C3S H3SB 109.5 . . ?
H3SA C3S H3SB 108.1 . . ?
C3S C4S C5S 109(3) . . ?
C3S C4S H4SA 109.9 . . ?
C5S C4S H4SA 109.9 . . ?
C3S C4S H4SB 109.9 . . ?
C5S C4S H4SB 109.9 . . ?
H4SA C4S H4SB 108.3 . . ?
C6S C5S C4S 117(4) . . ?
C6S C5S H5SA 107.9 . . ?
C4S C5S H5SA 107.9 . . ?
C6S C5S H5SB 107.9 . . ?
C4S C5S H5SB 107.9 . . ?
H5SA C5S H5SB 107.2 . . ?
C5S C6S H6SA 109.5 . . ?
C5S C6S H6SB 109.5 . . ?
H6SA C6S H6SB 109.5 . . ?
C5S C6S H6SC 109.5 . . ?
H6SA C6S H6SC 109.5 . . ?
H6SB C6S H6SC 109.5 . . ?

loop_
_geom_bond_atom_site_label_1
_geom_bond_atom_site_label_2
_geom_bond_distance
_geom_bond_site_symmetry_2
_geom_bond_publ_flag
Sb1 O1 2.116(5) . ?
Sb1 O2 2.131(4) . ?
Sb1 C35 2.144(7) . ?
Sb1 C47 2.157(7) . ?
Sb1 C41 2.165(7) . ?
Sb1 N1 2.504(5) . ?
Sb1 N2 2.530(6) . ?
O1 C1 1.316(8) . ?
O2 C26 1.305(9) . ?
N1 C15 1.310(9) . ?
N1 C6 1.380(8) . ?
N2 C20 1.314(9) . ?
N2 C21 1.377(9) . ?
C1 C6 1.414(10) . ?
C1 C2 1.433(9) . ?
C2 C3 1.370(10) . ?
C2 C7 1.516(10) . ?
C3 C4 1.421(10) . ?
C3 H3 0.9500 . ?
C4 C5 1.370(9) . ?
C4 C11 1.532(9) . ?
C5 C6 1.396(9) . ?
C5 H5 0.9500 . ?
C7 C8 1.530(10) . ?
C7 C9 1.542(10) . ?
C7 C10 1.551(10) . ?
C8 H8A 0.9800 . ?
C8 H8B 0.9800 . ?
C8 H8C 0.9800 . ?
C9 H9A 0.9800 . ?
C9 H9B 0.9800 . ?
C9 H9C 0.9800 . ?
C10 H10A 0.9800 . ?
C10 H10B 0.9800 . ?
C10 H10C 0.9800 . ?
C11 C13 1.529(9) . ?
C11 C14 1.531(11) . ?
C11 C12 1.533(9) . ?
C12 H12A 0.9800 . ?
C12 H12B 0.9800 . ?
C12 H12C 0.9800 . ?
C13 H13A 0.9800 . ?
C13 H13B 0.9800 . ?
C13 H13C 0.9800 . ?
C14 H14A 0.9800 . ?
C14 H14B 0.9800 . ?
C14 H14C 0.9800 . ?
C15 C16 1.426(10) . ?
C15 C20 1.478(10) . ?
C16 C17 1.362(10) . ?
C16 H16 0.9500 . ?
C17 C18 1.408(11) . ?
C17 H17 0.9500 . ?
C18 C19 1.363(11) . ?
C18 H18 0.9500 . ?
C19 C20 1.445(10) . ?
C19 H19 0.9500 . ?
C21 C22 1.403(10) . ?
C21 C26 1.433(10) . ?
C22 C23 1.382(9) . ?
C22 H22 0.9500 . ?
C23 C24 1.389(10) . ?
C23 C27 1.534(10) . ?
C24 C25 1.364(10) . ?
C24 H24 0.9500 . ?
C25 C26 1.430(10) . ?
C25 C31 1.537(10) . ?
C27 C28 1.526(11) . ?
C27 C29 1.530(11) . ?
C27 C30 1.541(11) . ?
C28 H28A 0.9800 . ?
C28 H28B 0.9800 . ?
C28 H28C 0.9800 . ?
C29 H29A 0.9800 . ?
C29 H29B 0.9800 . ?
C29 H29C 0.9800 . ?
C30 H30A 0.9800 . ?
C30 H30B 0.9800 . ?
C30 H30C 0.9800 . ?
C31 C33 1.517(10) . ?
C31 C32 1.532(10) . ?
C31 C34 1.534(9) . ?
C32 H32A 0.9800 . ?
C32 H32B 0.9800 . ?
C32 H32C 0.9800 . ?
C33 H33A 0.9800 . ?
C33 H33B 0.9800 . ?
C33 H33C 0.9800 . ?
C34 H34A 0.9800 . ?
C34 H34B 0.9800 . ?
C34 H34C 0.9800 . ?
C35 C40 1.368(10) . ?
C35 C36 1.391(10) . ?
C36 C37 1.380(10) . ?
C36 H36 0.9500 . ?
C37 C38 1.363(11) . ?
C37 H37 0.9500 . ?
C38 C39 1.370(11) . ?
C38 H38 0.9500 . ?
C39 C40 1.400(9) . ?
C39 H39 0.9500 . ?
C40 H40 0.9500 . ?
C41 C42 1.373(10) . ?
C41 C46 1.391(10) . ?
C42 C43 1.386(11) . ?
C42 H42 0.9500 . ?
C43 C44 1.390(12) . ?
C43 H43 0.9500 . ?
C44 C45 1.363(11) . ?
C44 H44 0.9500 . ?
C45 C46 1.388(11) . ?
C45 H45 0.9500 . ?
C46 H46 0.9500 . ?
C47 C48 1.376(10) . ?
C47 C52 1.383(10) . ?
C48 C49 1.392(11) . ?
C48 H48 0.9500 . ?
C49 C50 1.368(11) . ?
C49 H49 0.9500 . ?
C50 C51 1.366(12) . ?
C50 H50 0.9500 . ?
C51 C52 1.388(11) . ?
C51 H51 0.9500 . ?
C52 H52 0.9500 . ?
C1S C2S 1.55(3) . ?
C1S H1SA 0.9800 . ?
C1S H1SB 0.9800 . ?
C1S H1SC 0.9800 . ?
C2S C3S 1.52(2) . ?
C2S H2SA 0.9900 . ?
C2S H2SB 0.9900 . ?
C3S C4S 1.54(2) . ?
C3S H3SA 0.9900 . ?
C3S H3SB 0.9900 . ?
C4S C5S 1.55(3) . ?
C4S H4SA 0.9900 . ?
C4S H4SB 0.9900 . ?
C5S C6S 1.53(3) . ?
C5S H5SA 0.9900 . ?
C5S H5SB 0.9900 . ?
C6S H6SA 0.9800 . ?
C6S H6SB 0.9800 . ?
C6S H6SC 0.9800 . ?

loop_
_geom_torsion_atom_site_label_1
_geom_torsion_atom_site_label_2
_geom_torsion_atom_site_label_3
_geom_torsion_atom_site_label_4
_geom_torsion
_geom_torsion_site_symmetry_1
_geom_torsion_site_symmetry_2
_geom_torsion_site_symmetry_3
_geom_torsion_site_symmetry_4
_geom_torsion_publ_flag
Sb1 O1 C1 C6 18.8(8) . . . . ?
Sb1 O1 C1 C2 -162.8(5) . . . . ?
O1 C1 C2 C3 174.9(6) . . . . ?
C6 C1 C2 C3 -6.7(9) . . . . ?
O1 C1 C2 C7 -2.0(10) . . . . ?
C6 C1 C2 C7 176.3(6) . . . . ?
C1 C2 C3 C4 -1.4(10) . . . . ?
C7 C2 C3 C4 175.5(6) . . . . ?
C2 C3 C4 C5 6.3(10) . . . . ?
C2 C3 C4 C11 -173.8(6) . . . . ?
C3 C4 C5 C6 -2.9(9) . . . . ?
C11 C4 C5 C6 177.1(6) . . . . ?
C15 N1 C6 C5 -29.3(11) . . . . ?
Sb1 N1 C6 C5 155.5(5) . . . . ?
C15 N1 C6 C1 153.7(7) . . . . ?
Sb1 N1 C6 C1 -21.5(6) . . . . ?
C4 C5 C6 N1 178.2(6) . . . . ?
C4 C5 C6 C1 -5.0(9) . . . . ?
O1 C1 C6 N1 5.6(8) . . . . ?
C2 C1 C6 N1 -172.8(6) . . . . ?
O1 C1 C6 C5 -171.7(6) . . . . ?
C2 C1 C6 C5 10.0(9) . . . . ?
C3 C2 C7 C8 124.4(7) . . . . ?
C1 C2 C7 C8 -58.8(8) . . . . ?
C3 C2 C7 C9 -113.5(7) . . . . ?
C1 C2 C7 C9 63.3(8) . . . . ?
C3 C2 C7 C10 5.6(9) . . . . ?
C1 C2 C7 C10 -177.7(6) . . . . ?
C5 C4 C11 C13 108.3(8) . . . . ?
C3 C4 C11 C13 -71.7(8) . . . . ?
C5 C4 C11 C14 -11.9(9) . . . . ?
C3 C4 C11 C14 168.1(6) . . . . ?
C5 C4 C11 C12 -131.2(7) . . . . ?
C3 C4 C11 C12 48.9(8) . . . . ?
C6 N1 C15 C16 -9.4(12) . . . . ?
Sb1 N1 C15 C16 165.4(6) . . . . ?
C6 N1 C15 C20 176.7(6) . . . . ?
Sb1 N1 C15 C20 -8.5(8) . . . . ?
N1 C15 C16 C17 -164.8(7) . . . . ?
C20 C15 C16 C17 9.0(11) . . . . ?
C15 C16 C17 C18 -0.7(12) . . . . ?
C16 C17 C18 C19 -4.4(13) . . . . ?
C17 C18 C19 C20 0.6(12) . . . . ?
C21 N2 C20 C19 16.4(12) . . . . ?
Sb1 N2 C20 C19 -146.1(6) . . . . ?
C21 N2 C20 C15 -166.5(7) . . . . ?
Sb1 N2 C20 C15 31.1(8) . . . . ?
C18 C19 C20 N2 -175.2(8) . . . . ?
C18 C19 C20 C15 7.8(11) . . . . ?
N1 C15 C20 N2 -15.1(9) . . . . ?
C16 C15 C20 N2 170.3(7) . . . . ?
N1 C15 C20 C19 162.3(7) . . . . ?
C16 C15 C20 C19 -12.3(10) . . . . ?
C20 N2 C21 C22 21.0(12) . . . . ?
Sb1 N2 C21 C22 -175.8(6) . . . . ?
C20 N2 C21 C26 -168.7(7) . . . . ?
Sb1 N2 C21 C26 -5.5(7) . . . . ?
N2 C21 C22 C23 174.1(7) . . . . ?
C26 C21 C22 C23 4.6(10) . . . . ?
C21 C22 C23 C24 -4.6(10) . . . . ?
C21 C22 C23 C27 173.0(7) . . . . ?
C22 C23 C24 C25 0.2(11) . . . . ?
C27 C23 C24 C25 -177.4(7) . . . . ?
C23 C24 C25 C26 4.1(11) . . . . ?
C23 C24 C25 C31 -174.4(7) . . . . ?
Sb1 O2 C26 C25 170.5(5) . . . . ?
Sb1 O2 C26 C21 -11.1(9) . . . . ?
C24 C25 C26 O2 174.5(6) . . . . ?
C31 C25 C26 O2 -6.9(10) . . . . ?
C24 C25 C26 C21 -4.0(9) . . . . ?
C31 C25 C26 C21 174.6(6) . . . . ?
N2 C21 C26 O2 10.4(9) . . . . ?
C22 C21 C26 O2 -178.6(6) . . . . ?
N2 C21 C26 C25 -171.1(6) . . . . ?
C22 C21 C26 C25 -0.2(10) . . . . ?
C22 C23 C27 C28 -98.8(8) . . . . ?
C24 C23 C27 C28 78.7(8) . . . . ?
C22 C23 C27 C29 141.6(7) . . . . ?
C24 C23 C27 C29 -40.9(9) . . . . ?
C22 C23 C27 C30 19.8(10) . . . . ?
C24 C23 C27 C30 -162.8(7) . . . . ?
C24 C25 C31 C33 -120.7(8) . . . . ?
C26 C25 C31 C33 60.7(8) . . . . ?
C24 C25 C31 C32 -1.1(10) . . . . ?
C26 C25 C31 C32 -179.7(6) . . . . ?
C24 C25 C31 C34 118.7(7) . . . . ?
C26 C25 C31 C34 -59.8(8) . . . . ?
C40 C35 C36 C37 1.8(10) . . . . ?
Sb1 C35 C36 C37 -172.8(5) . . . . ?
C35 C36 C37 C38 -0.4(11) . . . . ?
C36 C37 C38 C39 -0.5(11) . . . . ?
C37 C38 C39 C40 0.1(11) . . . . ?
C36 C35 C40 C39 -2.2(10) . . . . ?
Sb1 C35 C40 C39 172.5(5) . . . . ?
C38 C39 C40 C35 1.3(10) . . . . ?
C46 C41 C42 C43 -1.0(11) . . . . ?
Sb1 C41 C42 C43 175.0(6) . . . . ?
C41 C42 C43 C44 0.3(12) . . . . ?
C42 C43 C44 C45 0.6(12) . . . . ?
C43 C44 C45 C46 -0.8(12) . . . . ?
C44 C45 C46 C41 0.1(12) . . . . ?
C42 C41 C46 C45 0.7(11) . . . . ?
Sb1 C41 C46 C45 -175.4(6) . . . . ?
C52 C47 C48 C49 -0.5(11) . . . . ?
Sb1 C47 C48 C49 -176.8(6) . . . . ?
C47 C48 C49 C50 1.2(12) . . . . ?
C48 C49 C50 C51 -1.0(13) . . . . ?
C49 C50 C51 C52 0.2(14) . . . . ?
C48 C47 C52 C51 -0.3(11) . . . . ?
Sb1 C47 C52 C51 176.1(6) . . . . ?
C50 C51 C52 C47 0.5(13) . . . . ?
C1S C2S C3S C4S 179(3) . . . . ?
C2S C3S C4S C5S 177(3) . . . . ?
C3S C4S C5S C6S 180(4) . . . . ?
